data_7232851
loop_
_publ_author_name
'Mocilac, Pavle'
'Gallagher, John F.'

_publ_section_title
;
 Monohalogenated carbamates where hydrogen bonding rules without halogen
 bonding: is there a link between poor carbamate crystal growth and
 Z&#x2032; &gt; 1?
;
_journal_issue 27
_journal_name_full CrystEngComm
_journal_page_first 4048
_journal_paper_doi 10.1039/C9CE00318E
_journal_volume 21
_journal_year 2019
_chemical_formula_moiety 'C12 H9 Br N2 O2'
_chemical_formula_sum 'C12 H9 Br N2 O2'
_chemical_formula_weight 293.12
_chemical_melting_point 427
_chemical_name_common CmmBr
_chemical_name_systematic 3-Bromophenyl-N-3-pyridylcarbamate
_chemical_properties_physical Moisture-sensitive
_space_group_crystal_system monoclinic
_space_group_IT_number 4
_space_group_name_Hall 'P 2yb'
_space_group_name_H-M_alt 'P 1 21 1'
_symmetry_space_group_name_Hall 'P 2yb'
_symmetry_space_group_name_H-M 'P 1 21 1'
_atom_sites_solution_hydrogens geom
_audit_creation_method SHELXL-2014/7
_audit_update_record
;
2018-03-12 deposited with the CCDC.    2019-05-29 downloaded from the CCDC.
;
_cell_angle_alpha 90
_cell_angle_beta 91.789(14)
_cell_angle_gamma 90
_cell_formula_units_Z 6
_cell_length_a 3.8827(5)
_cell_length_b 24.756(2)
_cell_length_c 17.742(2)
_cell_measurement_reflns_used 1096
_cell_measurement_temperature 294(2)
_cell_measurement_theta_max 22.03
_cell_measurement_theta_min 3.28
_cell_volume 1704.5(3)
_computing_cell_refinement 'CrysAlisPro 1.171.38.41 (Rigaku OD, 2015)'
_computing_data_collection 'CrysAlisPro 1.171.38.41 (Rigaku OD, 2015)'
_computing_data_reduction 'CrysAlisPro 1.171.38.41 (Rigaku OD, 2015)'
_computing_molecular_graphics 'PLATON (Spek, 2009)'
_computing_publication_material SHELXL-14/7
_computing_structure_refinement 'SHELXL-2014/7 (Sheldrick, 2014)'
_computing_structure_solution 'SHELXS-2014/7 (Sheldrick, 2014)'
_diffrn_ambient_temperature 294(1)
_diffrn_detector_area_resol_mean 16.056
_diffrn_measured_fraction_theta_full 0.924
_diffrn_measured_fraction_theta_max 0.857
_diffrn_measurement_device 'Xcalibur, Sapphire3, Gemini Ultra'
_diffrn_measurement_method '\w scans'
_diffrn_radiation_monochromator graphite
_diffrn_radiation_source 'Enhance (Mo) X-ray Source'
_diffrn_radiation_type MoK\a
_diffrn_radiation_wavelength 0.71073
_diffrn_reflns_av_R_equivalents 0.1052
_diffrn_reflns_av_unetI/netI 0.4197
_diffrn_reflns_Laue_measured_fraction_full 0.924
_diffrn_reflns_Laue_measured_fraction_max 0.857
_diffrn_reflns_limit_h_max 3
_diffrn_reflns_limit_h_min -5
_diffrn_reflns_limit_k_max 30
_diffrn_reflns_limit_k_min -31
_diffrn_reflns_limit_l_max 22
_diffrn_reflns_limit_l_min -22
_diffrn_reflns_number 10527
_diffrn_reflns_point_group_measured_fraction_full 0.812
_diffrn_reflns_point_group_measured_fraction_max 0.735
_diffrn_reflns_theta_full 25.000
_diffrn_reflns_theta_max 27.931
_diffrn_reflns_theta_min 4.598
_diffrn_standards_decay_% 1
_diffrn_standards_interval_time 60
_diffrn_standards_number 99999
_exptl_absorpt_coefficient_mu 3.607
_exptl_absorpt_correction_T_max 1.00
_exptl_absorpt_correction_T_min 0.79
_exptl_absorpt_correction_type multi-scan
_exptl_absorpt_process_details 'Empirical SCALE3 ABSPACK'
_exptl_crystal_colour colourless
_exptl_crystal_density_diffrn 1.713
_exptl_crystal_description Trapezoid
_exptl_crystal_F_000 876
_exptl_crystal_recrystallization_method 'Re-crystallisation from solvent: Chloroform:acetonitrile'
_exptl_crystal_size_max 0.300
_exptl_crystal_size_mid 0.110
_exptl_crystal_size_min 0.090
_refine_diff_density_max 0.632
_refine_diff_density_min -0.653
_refine_diff_density_rms 0.078
_refine_ls_abs_structure_details
;
 Classical Flack method preferred over Parsons because s.u. lower.
;
_refine_ls_abs_structure_Flack -0.008(18)
_refine_ls_extinction_method none
_refine_ls_goodness_of_fit_ref 0.630
_refine_ls_hydrogen_treatment constr
_refine_ls_matrix_type full
_refine_ls_number_parameters 460
_refine_ls_number_reflns 5993
_refine_ls_number_restraints 39
_refine_ls_restrained_S_all 0.630
_refine_ls_R_factor_all 0.2284
_refine_ls_R_factor_gt 0.0517
_refine_ls_shift/su_max 0.000
_refine_ls_shift/su_mean 0.000
_refine_ls_structure_factor_coef Fsqd
_refine_ls_weighting_details 'w=1/[\s^2^(Fo^2^)+(0.0185P)^2^] where P=(Fo^2^+2Fc^2^)/3'
_refine_ls_weighting_scheme calc
_refine_ls_wR_factor_gt 0.0745
_refine_ls_wR_factor_ref 0.0958
_reflns_Friedel_coverage 0.675
_reflns_Friedel_fraction_full 0.694
_reflns_Friedel_fraction_max 0.606
_reflns_number_gt 1546
_reflns_number_total 5993
_reflns_threshold_expression I>2\s(I)
_cod_data_source_file c9ce00318e2.cif
_cod_data_source_block CmmBr_[13-022]
_cod_depositor_comments 'Adding full bibliography for 7232844--7232852.cif.'
_cod_database_code 7232851
_shelx_shelxl_version_number 2014/7
_shelx_space_group_comment
;
The symmetry employed for this shelxl refinement is uniquely defined
by the following loop, which should always be used as a source of
symmetry information in preference to the above space-group names.
They are only intended as comments.
;
_shelx_estimated_absorpt_t_min 0.411
_shelx_estimated_absorpt_t_max 0.737

loop_
_space_group_symop_operation_xyz
'x, y, z'
'-x, y+1/2, -z'

loop_
_atom_site_label
_atom_site_type_symbol
_atom_site_fract_x
_atom_site_fract_y
_atom_site_fract_z
_atom_site_U_iso_or_equiv
_atom_site_adp_type
_atom_site_occupancy
_atom_site_site_symmetry_order
_atom_site_calc_flag
_atom_site_refinement_flags_posn
_atom_site_refinement_flags_adp
Br1A Br 1.0690(3) 0.21564(13) 0.88050(10) 0.0701(6) Uani 1 1 d . .
O1A O 1.482(3) 0.0160(6) 0.9105(8) 0.067(4) Uani 1 1 d . U
O2A O 1.202(3) 0.0141(5) 0.7960(7) 0.060(3) Uani 1 1 d . U
N1A N 1.263(3) -0.0636(6) 0.8597(8) 0.059(4) Uani 1 1 d . .
H1A H 1.1709 -0.0774 0.8194 0.071 Uiso 1 1 calc R U
C1A C 1.334(5) -0.0097(9) 0.8618(14) 0.061(5) Uani 1 1 d . .
C11A C 1.280(4) 0.0661(9) 0.7834(11) 0.054(5) Uani 1 1 d . U
C12A C 1.160(4) 0.1069(8) 0.8334(10) 0.054(5) Uani 1 1 d . .
H12A H 1.0500 0.0982 0.8776 0.065 Uiso 1 1 calc R U
C13A C 1.216(4) 0.1597(9) 0.8129(11) 0.053(5) Uani 1 1 d . .
C14A C 1.379(4) 0.1758(8) 0.7499(12) 0.061(5) Uani 1 1 d . .
H14A H 1.4144 0.2122 0.7401 0.073 Uiso 1 1 calc R U
C15A C 1.492(4) 0.1356(10) 0.6999(13) 0.073(7) Uani 1 1 d . .
H15A H 1.6100 0.1451 0.6570 0.087 Uiso 1 1 calc R U
C16A C 1.427(4) 0.0827(9) 0.7155(10) 0.063(5) Uani 1 1 d . U
H16A H 1.4815 0.0567 0.6801 0.075 Uiso 1 1 calc R U
C21A C 1.337(4) -0.0966(8) 0.9209(11) 0.049(5) Uani 1 1 d . U
C22A C 1.302(4) -0.0822(7) 0.9954(12) 0.055(5) Uani 1 1 d . U
H22A H 1.2253 -0.0474 1.0053 0.066 Uiso 1 1 calc R U
N23A N 1.368(3) -0.1138(7) 1.0533(9) 0.062(4) Uani 1 1 d . .
C24A C 1.483(4) -0.1649(7) 1.0395(12) 0.057(5) Uani 1 1 d . .
H24A H 1.5216 -0.1883 1.0799 0.068 Uiso 1 1 calc R U
C25A C 1.541(5) -0.1824(8) 0.9695(15) 0.073(6) Uani 1 1 d . .
H25A H 1.6286 -0.2169 0.9614 0.087 Uiso 1 1 calc R U
C26A C 1.470(4) -0.1485(10) 0.9105(13) 0.074(7) Uani 1 1 d . .
H26A H 1.5109 -0.1603 0.8618 0.088 Uiso 1 1 calc R U
Br1B Br 0.2077(3) 0.21304(12) 0.53397(10) 0.0637(5) Uani 1 1 d . .
O1B O 0.800(3) 0.0211(6) 0.5770(8) 0.060(4) Uani 1 1 d . .
O2B O 0.477(3) 0.0101(6) 0.4701(7) 0.057(4) Uani 1 1 d . .
C1B C 0.646(4) -0.0068(8) 0.5357(11) 0.049(4) Uani 1 1 d . .
N1B N 0.627(3) -0.0626(7) 0.5375(9) 0.054(4) Uani 1 1 d . .
H1B H 0.5168 -0.0782 0.5008 0.065 Uiso 1 1 calc R U
C11B C 0.508(4) 0.0635(8) 0.4505(12) 0.052(5) Uani 1 1 d . .
C12B C 0.366(3) 0.1047(7) 0.4993(9) 0.046(4) Uani 1 1 d . .
H12B H 0.2737 0.0964 0.5457 0.055 Uiso 1 1 calc R U
C13B C 0.379(3) 0.1566(8) 0.4725(11) 0.047(5) Uani 1 1 d . .
C14B C 0.520(4) 0.1701(6) 0.4043(11) 0.051(5) Uani 1 1 d . .
H14B H 0.5302 0.2060 0.3888 0.061 Uiso 1 1 calc R U
C15B C 0.646(4) 0.1295(10) 0.3602(11) 0.058(6) Uani 1 1 d . .
H15B H 0.7415 0.1384 0.3144 0.070 Uiso 1 1 calc R U
C16B C 0.636(4) 0.0776(10) 0.3808(10) 0.055(5) Uani 1 1 d . .
H16B H 0.7143 0.0510 0.3485 0.066 Uiso 1 1 calc R U
C21B C 0.769(4) -0.0948(7) 0.5924(11) 0.048(4) Uani 1 1 d . .
C22B C 0.883(4) -0.0769(7) 0.6647(10) 0.052(4) Uani 1 1 d . .
H22B H 0.8646 -0.0402 0.6755 0.063 Uiso 1 1 calc R U
N23B N 1.015(4) -0.1090(8) 0.7184(10) 0.067(5) Uani 1 1 d . .
C24B C 1.050(4) -0.1620(10) 0.6983(12) 0.064(6) Uani 1 1 d . .
H24B H 1.1473 -0.1855 0.7339 0.077 Uiso 1 1 calc R U
C25B C 0.953(4) -0.1825(8) 0.6311(12) 0.066(6) Uani 1 1 d . .
H25B H 0.9822 -0.2190 0.6210 0.079 Uiso 1 1 calc R U
C26B C 0.810(4) -0.1485(8) 0.5772(10) 0.053(5) Uani 1 1 d . .
H26B H 0.7405 -0.1622 0.5303 0.064 Uiso 1 1 calc R U
Br1C Br 0.1846(4) 0.21445(15) 0.20145(11) 0.0715(5) Uani 1 1 d . .
O1C O -0.013(3) 0.0070(6) 0.2545(9) 0.074(4) Uani 1 1 d . .
O2C O 0.151(3) 0.0081(5) 0.1329(7) 0.063(4) Uani 1 1 d . .
N1C N 0.217(3) -0.0671(7) 0.2007(10) 0.073(5) Uani 1 1 d . .
H1C H 0.2734 -0.0802 0.1579 0.088 Uiso 1 1 calc R U
C1C C 0.118(4) -0.0134(8) 0.2045(13) 0.052(5) Uani 1 1 d . .
C11C C 0.040(4) 0.0590(8) 0.1205(12) 0.055(5) Uani 1 1 d . .
C12C C 0.140(4) 0.1032(8) 0.1642(10) 0.053(5) Uani 1 1 d . .
H12C H 0.2706 0.0987 0.2086 0.064 Uiso 1 1 calc R U
C13C C 0.044(4) 0.1525(8) 0.1407(12) 0.060(6) Uani 1 1 d . .
C14C C -0.137(4) 0.1630(8) 0.0739(11) 0.057(5) Uani 1 1 d . .
H14C H -0.1874 0.1981 0.0585 0.069 Uiso 1 1 calc R U
C15C C -0.240(5) 0.1186(10) 0.0309(11) 0.060(6) Uani 1 1 d . .
H15C H -0.3823 0.1237 -0.0117 0.072 Uiso 1 1 calc R U
C16C C -0.140(4) 0.0692(10) 0.0498(11) 0.061(5) Uani 1 1 d . .
H16C H -0.1859 0.0407 0.0169 0.073 Uiso 1 1 calc R U
C21C C 0.230(4) -0.1018(8) 0.2665(12) 0.048(5) Uani 1 1 d . .
C22C C 0.311(4) -0.0822(8) 0.3370(12) 0.064(5) Uani 1 1 d . .
H22C H 0.3623 -0.0458 0.3433 0.077 Uiso 1 1 calc R U
N23C N 0.319(4) -0.1152(7) 0.3971(9) 0.068(5) Uani 1 1 d . .
C24C C 0.249(4) -0.1674(8) 0.3860(12) 0.054(5) Uani 1 1 d . .
H24C H 0.2648 -0.1910 0.4267 0.065 Uiso 1 1 calc R U
C25C C 0.160(4) -0.1864(9) 0.3186(13) 0.062(6) Uani 1 1 d . .
H25C H 0.1105 -0.2230 0.3132 0.074 Uiso 1 1 calc R U
C26C C 0.139(4) -0.1541(9) 0.2580(11) 0.065(6) Uani 1 1 d . .
H26C H 0.0629 -0.1674 0.2113 0.077 Uiso 1 1 calc R U

loop_
_atom_site_aniso_label
_atom_site_aniso_U_11
_atom_site_aniso_U_22
_atom_site_aniso_U_33
_atom_site_aniso_U_23
_atom_site_aniso_U_13
_atom_site_aniso_U_12
Br1A 0.0869(11) 0.0409(12) 0.0824(15) -0.016(2) 0.0022(9) -0.0003(19)
O1A 0.111(10) 0.036(9) 0.053(10) -0.003(8) -0.022(8) -0.005(7)
O2A 0.120(10) 0.013(8) 0.046(8) 0.013(7) -0.016(7) -0.003(6)
N1A 0.089(11) 0.039(12) 0.048(11) -0.002(9) -0.024(8) -0.026(8)
C1A 0.069(14) 0.043(16) 0.071(18) 0.008(13) 0.014(12) 0.006(11)
C11A 0.041(10) 0.063(14) 0.056(13) 0.002(12) -0.015(9) 0.010(9)
C12A 0.068(12) 0.046(15) 0.048(14) -0.014(12) -0.002(9) -0.008(9)
C13A 0.049(11) 0.057(15) 0.053(15) -0.020(11) 0.008(9) -0.001(9)
C14A 0.073(13) 0.052(15) 0.058(15) 0.024(12) -0.007(11) 0.002(10)
C15A 0.063(14) 0.07(2) 0.085(19) 0.019(16) -0.008(11) -0.006(11)
C16A 0.120(14) 0.057(15) 0.011(11) 0.000(10) -0.006(9) -0.003(11)
C21A 0.067(12) 0.041(13) 0.040(12) 0.000(10) -0.008(9) 0.002(9)
C22A 0.084(11) 0.017(11) 0.063(12) 0.010(10) -0.014(10) 0.003(8)
N23A 0.091(12) 0.054(14) 0.039(11) 0.007(10) 0.001(8) 0.000(9)
C24A 0.093(14) 0.012(11) 0.066(17) 0.003(10) 0.003(11) 0.000(8)
C25A 0.111(18) 0.016(13) 0.09(2) -0.008(14) -0.008(14) 0.006(12)
C26A 0.078(15) 0.060(18) 0.081(19) 0.008(15) -0.022(12) 0.000(11)
Br1B 0.0832(11) 0.0381(11) 0.0696(13) -0.007(2) -0.0021(8) 0.0108(17)
O1B 0.094(10) 0.038(10) 0.045(10) 0.000(8) -0.025(7) -0.014(7)
O2B 0.102(10) 0.030(10) 0.039(10) 0.008(7) -0.004(7) 0.000(7)
C1B 0.064(13) 0.049(15) 0.035(13) 0.005(12) 0.007(10) 0.006(11)
N1B 0.092(11) 0.028(11) 0.041(11) 0.002(9) -0.023(8) -0.005(9)
C11B 0.067(13) 0.033(14) 0.055(15) -0.006(12) -0.012(10) -0.004(9)
C12B 0.060(11) 0.044(14) 0.033(11) -0.006(10) -0.004(8) -0.001(9)
C13B 0.035(10) 0.054(14) 0.052(14) 0.006(11) -0.002(8) 0.006(9)
C14B 0.086(13) 0.011(10) 0.056(15) -0.008(10) -0.020(10) 0.009(8)
C15B 0.074(14) 0.064(19) 0.037(14) 0.012(13) -0.004(9) -0.008(11)
C16B 0.094(16) 0.058(17) 0.012(13) -0.005(11) 0.005(9) 0.001(10)
C21B 0.068(12) 0.036(13) 0.040(13) -0.017(11) -0.011(9) 0.000(9)
C22B 0.106(14) 0.029(12) 0.021(12) -0.002(10) -0.001(9) -0.004(9)
N23B 0.093(13) 0.060(16) 0.048(13) 0.006(12) -0.002(9) -0.020(10)
C24B 0.071(15) 0.065(18) 0.057(17) 0.010(14) 0.009(11) -0.001(11)
C25B 0.109(16) 0.021(13) 0.066(17) -0.013(12) -0.018(13) -0.005(10)
C26B 0.073(14) 0.056(16) 0.033(14) -0.001(11) 0.016(10) 0.000(10)
Br1C 0.0890(11) 0.0438(11) 0.0817(14) -0.008(2) 0.0045(9) -0.0107(18)
O1C 0.131(11) 0.040(10) 0.054(11) 0.011(9) 0.037(8) 0.014(8)
O2C 0.125(11) 0.025(9) 0.037(9) 0.012(7) -0.011(7) 0.017(7)
N1C 0.114(13) 0.037(13) 0.068(14) 0.004(11) -0.007(9) 0.016(9)
C1C 0.050(12) 0.060(15) 0.047(15) 0.014(13) 0.005(9) 0.004(10)
C11C 0.062(12) 0.034(13) 0.069(17) 0.022(12) 0.016(11) 0.008(9)
C12C 0.087(13) 0.028(13) 0.043(13) 0.000(10) -0.015(9) 0.024(10)
C13C 0.052(12) 0.041(13) 0.090(18) -0.024(12) 0.031(11) -0.007(9)
C14C 0.085(13) 0.061(16) 0.026(13) 0.010(11) 0.014(10) 0.024(10)
C15C 0.092(15) 0.062(18) 0.025(12) -0.018(13) -0.010(10) 0.017(13)
C16C 0.085(15) 0.060(18) 0.036(14) -0.021(12) -0.014(10) 0.012(12)
C21C 0.048(12) 0.045(15) 0.050(16) -0.011(12) 0.000(9) 0.001(9)
C22C 0.115(15) 0.029(13) 0.049(16) 0.008(12) -0.006(11) -0.002(10)
N23C 0.122(14) 0.043(13) 0.040(13) -0.013(10) 0.011(9) -0.037(10)
C24C 0.064(12) 0.030(13) 0.068(18) 0.009(11) 0.004(11) -0.002(9)
C25C 0.071(14) 0.043(14) 0.071(19) 0.005(14) 0.019(13) -0.010(10)
C26C 0.084(15) 0.08(2) 0.029(13) 0.026(13) -0.005(10) -0.040(12)

loop_
_atom_type_symbol
_atom_type_description
_atom_type_scat_dispersion_real
_atom_type_scat_dispersion_imag
_atom_type_scat_source
C C 0.0033 0.0016 'International Tables Vol C Tables 4.2.6.8 and 6.1.1.4'
H H 0.0000 0.0000 'International Tables Vol C Tables 4.2.6.8 and 6.1.1.4'
N N 0.0061 0.0033 'International Tables Vol C Tables 4.2.6.8 and 6.1.1.4'
O O 0.0106 0.0060 'International Tables Vol C Tables 4.2.6.8 and 6.1.1.4'
Br Br -0.2901 2.4595 'International Tables Vol C Tables 4.2.6.8 and 6.1.1.4'

loop_
_geom_angle_atom_site_label_1
_geom_angle_atom_site_label_2
_geom_angle_atom_site_label_3
_geom_angle
C11A O2A C1A 117.9(16)
C1A N1A C21A 121.3(18)
C1A N1A H1A 119.3
C21A N1A H1A 119.3
O1A C1A N1A 129(2)
O1A C1A O2A 122.3(19)
N1A C1A O2A 109(2)
O2A C11A C16A 121.4(19)
O2A C11A C12A 119.7(18)
C16A C11A C12A 118(2)
C13A C12A C11A 116.7(17)
C13A C12A H12A 121.6
C11A C12A H12A 121.6
C14A C13A C12A 125.2(17)
C14A C13A Br1A 117.1(17)
C12A C13A Br1A 117.6(15)
C13A C14A C15A 118.2(18)
C13A C14A H14A 120.9
C15A C14A H14A 120.9
C16A C15A C14A 119(2)
C16A C15A H15A 120.5
C14A C15A H15A 120.5
C15A C16A C11A 122(2)
C15A C16A H16A 118.8
C11A C16A H16A 118.8
C22A C21A N1A 125.2(18)
C22A C21A C26A 114.3(19)
N1A C21A C26A 120.5(19)
N23A C22A C21A 125.1(19)
N23A C22A H22A 117.5
C21A C22A H22A 117.5
C22A N23A C24A 117.9(18)
C25A C24A N23A 122.1(18)
C25A C24A H24A 119.0
N23A C24A H24A 119.0
C24A C25A C26A 118(2)
C24A C25A H25A 120.8
C26A C25A H25A 120.8
C25A C26A C21A 122(2)
C25A C26A H26A 119.0
C21A C26A H26A 119.0
C11B O2B C1B 117.5(15)
O1B C1B N1B 127(2)
O1B C1B O2B 125.0(19)
N1B C1B O2B 107.3(17)
C21B N1B C1B 125.5(17)
C21B N1B H1B 117.3
C1B N1B H1B 117.3
O2B C11B C16B 120.2(18)
O2B C11B C12B 119.1(17)
C16B C11B C12B 120.3(19)
C13B C12B C11B 115.5(16)
C13B C12B H12B 122.2
C11B C12B H12B 122.2
C12B C13B C14B 123.4(16)
C12B C13B Br1B 118.1(14)
C14B C13B Br1B 118.5(14)
C15B C14B C13B 118.5(18)
C15B C14B H14B 120.7
C13B C14B H14B 120.7
C16B C15B C14B 122.3(19)
C16B C15B H15B 118.8
C14B C15B H15B 118.8
C15B C16B C11B 119.9(19)
C15B C16B H16B 120.1
C11B C16B H16B 120.1
N1B C21B C26B 118.4(18)
N1B C21B C22B 125.0(17)
C26B C21B C22B 116.6(18)
N23B C22B C21B 124.3(17)
N23B C22B H22B 117.8
C21B C22B H22B 117.8
C22B N23B C24B 115.3(17)
C25B C24B N23B 124.6(19)
C25B C24B H24B 117.7
N23B C24B H24B 117.7
C24B C25B C26B 118.9(19)
C24B C25B H25B 120.5
C26B C25B H25B 120.5
C21B C26B C25B 120.3(19)
C21B C26B H26B 119.9
C25B C26B H26B 119.9
C11C O2C C1C 118.0(15)
C1C N1C C21C 122.2(18)
C1C N1C H1C 118.9
C21C N1C H1C 118.9
O1C C1C O2C 126.4(19)
O1C C1C N1C 126(2)
O2C C1C N1C 106.9(19)
O2C C11C C12C 124.3(17)
O2C C11C C16C 116.8(19)
C12C C11C C16C 117.8(17)
C13C C12C C11C 118.3(17)
C13C C12C H12C 120.9
C11C C12C H12C 120.9
C12C C13C C14C 124.6(18)
C12C C13C Br1C 118.4(17)
C14C C13C Br1C 117.0(16)
C13C C14C C15C 116.8(18)
C13C C14C H14C 121.6
C15C C14C H14C 121.6
C16C C15C C14C 120.9(18)
C16C C15C H15C 119.5
C14C C15C H15C 119.5
C15C C16C C11C 121.0(19)
C15C C16C H16C 119.5
C11C C16C H16C 119.5
C26C C21C C22C 120(2)
C26C C21C N1C 118.5(18)
C22C C21C N1C 121.8(19)
N23C C22C C21C 120.7(19)
N23C C22C H22C 119.6
C21C C22C H22C 119.6
C24C N23C C22C 118.1(18)
C25C C24C N23C 121.8(19)
C25C C24C H24C 119.1
N23C C24C H24C 119.1
C24C C25C C26C 121(2)
C24C C25C H25C 119.3
C26C C25C H25C 119.3
C25C C26C C21C 118(2)
C25C C26C H26C 120.9
C21C C26C H26C 120.9

loop_
_geom_bond_atom_site_label_1
_geom_bond_atom_site_label_2
_geom_bond_distance
Br1A C13A 1.930(17)
O1A C1A 1.20(2)
O2A C11A 1.34(2)
O2A C1A 1.39(2)
N1A C1A 1.36(2)
N1A C21A 1.38(2)
N1A H1A 0.8600
C11A C16A 1.41(2)
C11A C12A 1.43(2)
C12A C13A 1.38(2)
C12A H12A 0.9300
C13A C14A 1.36(2)
C14A C15A 1.41(2)
C14A H14A 0.9300
C15A C16A 1.36(3)
C15A H15A 0.9300
C16A H16A 0.9300
C21A C22A 1.38(2)
C21A C26A 1.40(2)
C22A N23A 1.31(2)
C22A H22A 0.9300
N23A C24A 1.37(2)
C24A C25A 1.34(2)
C24A H24A 0.9300
C25A C26A 1.36(3)
C25A H25A 0.9300
C26A H26A 0.9300
Br1B C13B 1.906(17)
O1B C1B 1.160(19)
O2B C11B 1.37(2)
O2B C1B 1.38(2)
C1B N1B 1.38(2)
N1B C21B 1.36(2)
N1B H1B 0.8600
C11B C16B 1.39(2)
C11B C12B 1.46(2)
C12B C13B 1.37(2)
C12B H12B 0.9300
C13B C14B 1.39(2)
C14B C15B 1.37(2)
C14B H14B 0.9300
C15B C16B 1.34(2)
C15B H15B 0.9300
C16B H16B 0.9300
C21B C26B 1.37(2)
C21B C22B 1.42(2)
C22B N23B 1.33(2)
C22B H22B 0.9300
N23B C24B 1.37(2)
C24B C25B 1.34(2)
C24B H24B 0.9300
C25B C26B 1.38(2)
C25B H25B 0.9300
C26B H26B 0.9300
Br1C C13C 1.943(17)
O1C C1C 1.15(2)
O2C C11C 1.35(2)
O2C C1C 1.39(2)
N1C C1C 1.39(2)
N1C C21C 1.45(2)
N1C H1C 0.8600
C11C C12C 1.39(2)
C11C C16C 1.44(2)
C12C C13C 1.34(2)
C12C H12C 0.9300
C13C C14C 1.38(2)
C14C C15C 1.39(2)
C14C H14C 0.9300
C15C C16C 1.33(2)
C15C H15C 0.9300
C16C H16C 0.9300
C21C C26C 1.35(2)
C21C C22C 1.37(2)
C22C N23C 1.34(2)
C22C H22C 0.9300
N23C C24C 1.33(2)
C24C C25C 1.32(2)
C24C H24C 0.9300
C25C C26C 1.34(2)
C25C H25C 0.9300
C26C H26C 0.9300

loop_
_geom_hbond_atom_site_label_D
_geom_hbond_atom_site_label_H
_geom_hbond_atom_site_label_A
_geom_hbond_distance_DH
_geom_hbond_distance_HA
_geom_hbond_distance_DA
_geom_hbond_angle_DHA
_geom_hbond_site_symmetry_A
_geom_hbond_publ_flag
N1A H1A N23B 0.86 2.03 2.88(2) 172 . yes
C16A H16A O1B 0.93 2.41 3.27(2) 154 1_655 yes
N1B H1B N23C 0.86 2.17 3.02(2) 170 . yes
C16B H16B O1C 0.93 2.28 3.18(2) 163 1_655 yes
N1C H1C N23A 0.86 2.08 2.94(2) 176 1_454 yes
C22B H22B O1B 0.93 2.32 2.89(2) 119 . yes

loop_
_geom_torsion_atom_site_label_1
_geom_torsion_atom_site_label_2
_geom_torsion_atom_site_label_3
_geom_torsion_atom_site_label_4
_geom_torsion
C21A N1A C1A O1A 6(3)
C21A N1A C1A O2A -174.2(13)
C11A O2A C1A O1A 8(2)
C11A O2A C1A N1A -172.5(13)
C1A O2A C11A C16A 126.6(17)
C1A O2A C11A C12A -64.1(18)
O2A C11A C12A C13A -173.2(14)
C16A C11A C12A C13A -3(2)
C11A C12A C13A C14A -1(2)
C11A C12A C13A Br1A -178.4(10)
C12A C13A C14A C15A 2(3)
Br1A C13A C14A C15A 179.3(12)
C13A C14A C15A C16A 2(3)
C14A C15A C16A C11A -6(3)
O2A C11A C16A C15A 176.7(15)
C12A C11A C16A C15A 7(3)
C1A N1A C21A C22A 38(2)
C1A N1A C21A C26A -140.2(18)
N1A C21A C22A N23A 179.1(16)
C26A C21A C22A N23A -3(3)
C21A C22A N23A C24A 0(3)
C22A N23A C24A C25A 3(3)
N23A C24A C25A C26A -3(3)
C24A C25A C26A C21A 0(3)
C22A C21A C26A C25A 3(3)
N1A C21A C26A C25A -179.1(17)
C11B O2B C1B O1B 3(3)
C11B O2B C1B N1B -170.3(13)
O1B C1B N1B C21B 5(3)
O2B C1B N1B C21B 178.6(14)
C1B O2B C11B C16B 123.1(17)
C1B O2B C11B C12B -64.3(19)
O2B C11B C12B C13B -174.2(14)
C16B C11B C12B C13B -2(2)
C11B C12B C13B C14B -1(2)
C11B C12B C13B Br1B -178.7(10)
C12B C13B C14B C15B 2(2)
Br1B C13B C14B C15B 179.5(11)
C13B C14B C15B C16B 0(3)
C14B C15B C16B C11B -3(3)
O2B C11B C16B C15B 176.1(15)
C12B C11B C16B C15B 4(2)
C1B N1B C21B C26B -162.7(15)
C1B N1B C21B C22B 16(3)
N1B C21B C22B N23B 178.7(16)
C26B C21B C22B N23B -2(2)
C21B C22B N23B C24B 3(2)
C22B N23B C24B C25B -2(2)
N23B C24B C25B C26B 0(3)
N1B C21B C26B C25B 179.8(15)
C22B C21B C26B C25B 1(2)
C24B C25B C26B C21B 0(3)
C11C O2C C1C O1C 4(3)
C11C O2C C1C N1C 174.2(14)
C21C N1C C1C O1C -13(3)
C21C N1C C1C O2C 177.3(13)
C1C O2C C11C C12C 53(2)
C1C O2C C11C C16C -139.4(16)
O2C C11C C12C C13C 172.2(14)
C16C C11C C12C C13C 4(2)
C11C C12C C13C C14C -3(2)
C11C C12C C13C Br1C -179.8(11)
C12C C13C C14C C15C 4(2)
Br1C C13C C14C C15C -179.4(11)
C13C C14C C15C C16C -6(3)
C14C C15C C16C C11C 8(3)
O2C C11C C16C C15C -176.0(16)
C12C C11C C16C C15C -7(3)
C1C N1C C21C C26C 143.6(17)
C1C N1C C21C C22C -32(2)
C26C C21C C22C N23C 3(3)
N1C C21C C22C N23C 179.5(14)
C21C C22C N23C C24C 1(3)
C22C N23C C24C C25C -3(3)
N23C C24C C25C C26C 1(3)
C24C C25C C26C C21C 4(3)
C22C C21C C26C C25C -6(3)
N1C C21C C26C C25C 178.1(13)
